data_4033057
loop_
_publ_author_name
'Huang, Sheng-Han'
'Liang, Kai-Hsiang'
'Lu, Jia-Syun'
'Chang, Wei-Sheng'
'Su, Ming-Der'
'Yang, Te-Fang'

_publ_section_title
;
 Total Synthesis of (+)-Antrocin and Its Diastereomer and Clarification of
 the Absolute Stereochemistry of (-)-Antrocin.
;
_journal_issue 18
_journal_name_full 'The Journal of organic chemistry'
_journal_page_first 9576
_journal_page_last 9584
_journal_paper_doi 10.1021/acs.joc.7b01600
_journal_volume 82
_journal_year 2017
_chemical_formula_sum 'C25 H34 O6'
_chemical_formula_weight 430.52
_chemical_name_systematic
; 
 ? 
;
_space_group_IT_number 4
_symmetry_cell_setting monoclinic
_symmetry_space_group_name_Hall 'P 2yb'
_symmetry_space_group_name_H-M 'P 1 21 1'
_atom_sites_solution_hydrogens geom
_atom_sites_solution_primary direct
_atom_sites_solution_secondary difmap
_audit_creation_method SHELXL-97
_cell_angle_alpha 90.00
_cell_angle_beta 113.190(6)
_cell_angle_gamma 90.00
_cell_formula_units_Z 2
_cell_length_a 6.2690(3)
_cell_length_b 27.3913(11)
_cell_length_c 7.1608(4)
_cell_measurement_reflns_used 1483
_cell_measurement_temperature 200(2)
_cell_measurement_theta_max 73.9960
_cell_measurement_theta_min 6.4530
_cell_volume 1130.28(11)
_computing_cell_refinement
; 
CrysAlisPro, Agilent Technologies, 
Version 1.171.37.35 (release 13-08-2014 CrysAlis171 .NET) 
(compiled Aug 13 2014,18:06:01) 
Empirical absorption correction using spherical harmonics, 
 implemented in SCALE3 ABSPACK scaling algorithm. 
;
_computing_data_collection
; 
CrysAlisPro, Agilent Technologies, 
Version 1.171.37.35 (release 13-08-2014 CrysAlis171 .NET) 
(compiled Aug 13 2014,18:06:01) 
Empirical absorption correction using spherical harmonics, 
 implemented in SCALE3 ABSPACK scaling algorithm. 
;
_computing_data_reduction
; 
CrysAlisPro, Agilent Technologies, 
Version 1.171.37.35 (release 13-08-2014 CrysAlis171 .NET) 
(compiled Aug 13 2014,18:06:01) 
Empirical absorption correction using spherical harmonics, 
 implemented in SCALE3 ABSPACK scaling algorithm. 
;
_computing_molecular_graphics SHELXTL
_computing_publication_material SHELXTL
_computing_structure_refinement 'SHELXL-97 (Sheldrick, 1997)'
_computing_structure_solution 'SHELXS-97 (Sheldrick, 1990)'
_diffrn_ambient_temperature 200(2)
_diffrn_measured_fraction_theta_full 0.998
_diffrn_measured_fraction_theta_max 0.998
_diffrn_measurement_device_type 'Oxford Diffraction Gemini A'
_diffrn_measurement_method CCD
_diffrn_radiation_monochromator graphite
_diffrn_radiation_source 'fine-focus sealed tube'
_diffrn_radiation_type CuK\a
_diffrn_radiation_wavelength 1.54178
_diffrn_reflns_av_R_equivalents 0.0388
_diffrn_reflns_av_sigmaI/netI 0.0724
_diffrn_reflns_limit_h_max 7
_diffrn_reflns_limit_h_min -5
_diffrn_reflns_limit_k_max 32
_diffrn_reflns_limit_k_min -32
_diffrn_reflns_limit_l_max 5
_diffrn_reflns_limit_l_min -8
_diffrn_reflns_number 3898
_diffrn_reflns_theta_full 67.99
_diffrn_reflns_theta_max 67.99
_diffrn_reflns_theta_min 3.23
_exptl_absorpt_coefficient_mu 0.724
_exptl_absorpt_correction_T_max 1.00000
_exptl_absorpt_correction_T_min 0.96054
_exptl_absorpt_correction_type multi-scan
_exptl_absorpt_process_details
; 
CrysAlisPro, Agilent Technologies, 
Version 1.171.37.35 (release 13-08-2014 CrysAlis171 .NET) 
(compiled Aug 13 2014,18:06:01) 
Empirical absorption correction using spherical harmonics, 
 implemented in SCALE3 ABSPACK scaling algorithm. 
;
_exptl_crystal_density_diffrn 1.265
_exptl_crystal_density_method 'not measured'
_exptl_crystal_F_000 464
_exptl_crystal_size_max 0.20
_exptl_crystal_size_mid 0.15
_exptl_crystal_size_min 0.10
_refine_diff_density_max 0.172
_refine_diff_density_min -0.239
_refine_diff_density_rms 0.046
_refine_ls_abs_structure_details 'Flack H D (1983), Acta Cryst. A39, 876-881'
_refine_ls_abs_structure_Flack 0.0(3)
_refine_ls_extinction_method none
_refine_ls_goodness_of_fit_ref 0.995
_refine_ls_hydrogen_treatment mixed
_refine_ls_matrix_type full
_refine_ls_number_parameters 280
_refine_ls_number_reflns 2930
_refine_ls_number_restraints 1
_refine_ls_restrained_S_all 0.995
_refine_ls_R_factor_all 0.0647
_refine_ls_R_factor_gt 0.0491
_refine_ls_shift/su_max 0.000
_refine_ls_shift/su_mean 0.000
_refine_ls_structure_factor_coef Fsqd
_refine_ls_weighting_details 'calc w=1/[\s^2^(Fo^2^)+(0.0498P)^2^+0.0000P] where P=(Fo^2^+2Fc^2^)/3'
_refine_ls_weighting_scheme calc
_refine_ls_wR_factor_gt 0.1119
_refine_ls_wR_factor_ref 0.1245
_reflns_number_gt 2381
_reflns_number_total 2930
_reflns_threshold_expression >2sigma(I)
_cod_data_source_file jo7b01600_si_002.cif
_cod_data_source_block ic17050_compound_11
_cod_depositor_comments
;
The following automatic conversions were performed:

'_symmetry_cell_setting' value 'Monoclinic' changed to 'monoclinic'
according to
/home/data/users/saulius/crontab/automatic-downloads/current/ACS/lib/dictionaries/cif_core.dic
dictionary named 'cif_core.dic' version 2.4.2 from 2011-04-26.

Automatic conversion script
Id: cif_fix_values 4973 2017-02-22 13:04:09Z antanas 
;
_cod_original_cell_volume 1130.28(9)
_cod_original_sg_symbol_H-M P2(1)
_cod_database_code 4033057

loop_
_symmetry_equiv_pos_as_xyz
'x, y, z'
'-x, y+1/2, -z'

loop_
_atom_site_label
_atom_site_type_symbol
_atom_site_fract_x
_atom_site_fract_y
_atom_site_fract_z
_atom_site_U_iso_or_equiv
_atom_site_adp_type
_atom_site_occupancy
_atom_site_symmetry_multiplicity
_atom_site_calc_flag
_atom_site_refinement_flags
O1 O 0.0593(5) -0.03989(15) 0.5488(6) 0.0637(9) Uani 1 1 d .
O2 O 0.1949(5) 0.01532(12) 0.4012(5) 0.0545(8) Uani 1 1 d .
O3 O 0.8125(5) 0.11978(10) 0.9273(4) 0.0394(6) Uani 1 1 d .
O4 O 1.1966(5) 0.11345(13) 1.0047(4) 0.0495(7) Uani 1 1 d .
O5 O 1.3078(4) 0.16573(10) 1.3415(4) 0.0363(6) Uani 1 1 d .
O6 O 1.5055(5) 0.22126(14) 1.5742(4) 0.0535(8) Uani 1 1 d .
C1 C 0.2234(7) -0.02302(16) 0.5267(6) 0.0411(9) Uani 1 1 d .
C2 C 0.4780(6) -0.03941(14) 0.6123(5) 0.0302(7) Uani 1 1 d .
C3 C 0.4954(7) -0.07738(15) 0.4571(5) 0.0357(8) Uani 1 1 d .
H3A H 0.4098 -0.0648 0.3177 0.043 Uiso 1 1 calc R
H3B H 0.6602 -0.0811 0.4776 0.043 Uiso 1 1 calc R
C4 C 0.3989(8) -0.12678(15) 0.4765(6) 0.0400(9) Uani 1 1 d .
H4A H 0.4130 -0.1494 0.3742 0.048 Uiso 1 1 calc R
H4B H 0.2324 -0.1237 0.4512 0.048 Uiso 1 1 calc R
C5 C 0.5312(7) -0.14679(14) 0.6875(6) 0.0400(9) Uani 1 1 d .
H5A H 0.6962 -0.1507 0.7087 0.048 Uiso 1 1 calc R
H5B H 0.4698 -0.1796 0.6969 0.048 Uiso 1 1 calc R
C6 C 0.5174(7) -0.11464(14) 0.8577(6) 0.0367(8) Uani 1 1 d .
C7 C 0.5720(6) -0.06079(13) 0.8275(5) 0.0294(7) Uani 1 1 d .
C8 C 0.7115(7) -0.03440(16) 0.9791(5) 0.0406(9) Uani 1 1 d .
H8A H 0.7709 -0.0494 1.1092 0.049 Uiso 1 1 calc R
C9 C 0.7870(8) 0.01727(16) 0.9678(6) 0.0441(10) Uani 1 1 d .
H9A H 0.9500 0.0170 0.9802 0.053 Uiso 1 1 calc R
H9B H 0.7815 0.0359 1.0843 0.053 Uiso 1 1 calc R
C10 C 0.6386(7) 0.04292(14) 0.7731(6) 0.0330(8) Uani 1 1 d .
H10A H 0.4861 0.0513 0.7789 0.040 Uiso 1 1 calc R
C11 C 0.5948(6) 0.00857(13) 0.5928(5) 0.0307(7) Uani 1 1 d .
H11A H 0.7432 0.0017 0.5765 0.037 Uiso 1 1 calc R
C12 C 0.4152(8) 0.02962(16) 0.3968(6) 0.0472(10) Uani 1 1 d .
H12A H 0.4283 0.0656 0.3940 0.057 Uiso 1 1 calc R
H12B H 0.4341 0.0158 0.2765 0.057 Uiso 1 1 calc R
C13 C 0.2766(8) -0.11977(17) 0.8676(7) 0.0489(11) Uani 1 1 d .
H13A H 0.1570 -0.1071 0.7420 0.073 Uiso 1 1 calc R
H13B H 0.2743 -0.1012 0.9838 0.073 Uiso 1 1 calc R
H13C H 0.2458 -0.1543 0.8834 0.073 Uiso 1 1 calc R
C14 C 0.6967(9) -0.13503(17) 1.0584(7) 0.0515(11) Uani 1 1 d .
H14A H 0.6589 -0.1691 1.0744 0.077 Uiso 1 1 calc R
H14B H 0.6934 -0.1156 1.1722 0.077 Uiso 1 1 calc R
H14C H 0.8519 -0.1334 1.0563 0.077 Uiso 1 1 calc R
C15 C 0.7544(8) 0.08996(15) 0.7476(6) 0.0419(9) Uani 1 1 d .
H15A H 0.8969 0.0821 0.7256 0.050 Uiso 1 1 calc R
H15B H 0.6479 0.1081 0.6275 0.050 Uiso 1 1 calc R
C16 C 1.0375(7) 0.12746(13) 1.0408(5) 0.0339(8) Uani 1 1 d .
C17 C 1.0598(6) 0.15671(13) 1.2268(5) 0.0326(8) Uani 1 1 d .
C18 C 0.9720(7) 0.13334(15) 1.3783(6) 0.0394(9) Uani 1 1 d .
H18A H 1.0701 0.1054 1.4500 0.047 Uiso 1 1 calc R
H18B H 0.8089 0.1224 1.3103 0.047 Uiso 1 1 calc R
C19 C 0.9948(7) 0.17645(16) 1.5246(6) 0.0393(9) Uani 1 1 d .
H19A H 1.1093 0.1689 1.6631 0.047 Uiso 1 1 calc R
H19B H 0.8435 0.1839 1.5315 0.047 Uiso 1 1 calc R
C20 C 1.0791(7) 0.22001(15) 1.4300(5) 0.0336(8) Uani 1 1 d .
C21 C 1.3224(6) 0.20549(16) 1.4627(5) 0.0369(8) Uani 1 1 d .
C22 C 0.9578(6) 0.20903(13) 1.1974(5) 0.0298(7) Uani 1 1 d .
C23 C 0.6915(6) 0.21234(16) 1.1137(6) 0.0394(8) Uani 1 1 d .
H23A H 0.6268 0.2051 0.9679 0.059 Uiso 1 1 calc R
H23B H 0.6457 0.2454 1.1356 0.059 Uiso 1 1 calc R
H23C H 0.6323 0.1887 1.1843 0.059 Uiso 1 1 calc R
C24 C 1.0412(7) 0.24101(14) 1.0654(6) 0.0362(8) Uani 1 1 d .
H24A H 0.9584 0.2320 0.9224 0.054 Uiso 1 1 calc R
H24B H 1.2082 0.2362 1.1047 0.054 Uiso 1 1 calc R
H24C H 1.0108 0.2754 1.0842 0.054 Uiso 1 1 calc R
C25 C 1.0572(7) 0.26991(17) 1.5105(6) 0.0429(9) Uani 1 1 d .
H25A H 1.1147 0.2947 1.4433 0.064 Uiso 1 1 calc R
H25B H 1.1486 0.2710 1.6573 0.064 Uiso 1 1 calc R
H25C H 0.8938 0.2764 1.4831 0.064 Uiso 1 1 calc R

loop_
_atom_site_aniso_label
_atom_site_aniso_U_11
_atom_site_aniso_U_22
_atom_site_aniso_U_33
_atom_site_aniso_U_23
_atom_site_aniso_U_13
_atom_site_aniso_U_12
O1 0.0311(15) 0.069(2) 0.086(2) -0.005(2) 0.0172(15) 0.0026(16)
O2 0.0440(17) 0.0477(18) 0.0498(17) 0.0037(15) -0.0052(13) 0.0104(15)
O3 0.0446(15) 0.0296(13) 0.0462(14) -0.0088(12) 0.0203(12) -0.0045(12)
O4 0.0506(17) 0.0600(19) 0.0442(15) -0.0085(15) 0.0254(14) 0.0035(15)
O5 0.0342(13) 0.0415(15) 0.0339(13) 0.0009(12) 0.0141(11) 0.0075(11)
O6 0.0358(15) 0.075(2) 0.0444(15) -0.0143(16) 0.0102(13) -0.0050(15)
C1 0.036(2) 0.040(2) 0.040(2) -0.0097(18) 0.0066(17) 0.0027(17)
C2 0.0297(16) 0.0329(18) 0.0272(17) -0.0037(15) 0.0104(14) 0.0009(15)
C3 0.0413(19) 0.037(2) 0.0281(19) -0.0041(16) 0.0127(16) -0.0006(17)
C4 0.049(2) 0.036(2) 0.038(2) -0.0110(17) 0.0211(19) -0.0038(17)
C5 0.050(2) 0.0247(18) 0.048(2) -0.0029(17) 0.023(2) -0.0024(16)
C6 0.047(2) 0.0310(19) 0.0345(19) 0.0004(16) 0.0189(18) -0.0028(17)
C7 0.0299(17) 0.0283(18) 0.0304(18) 0.0008(15) 0.0123(14) 0.0006(14)
C8 0.052(2) 0.039(2) 0.0267(18) 0.0053(16) 0.0114(17) 0.0015(18)
C9 0.052(2) 0.039(2) 0.0309(19) -0.0052(18) 0.0055(17) -0.009(2)
C10 0.0325(17) 0.0319(19) 0.0353(19) 0.0019(16) 0.0141(15) 0.0022(15)
C11 0.0333(17) 0.0316(18) 0.0265(16) 0.0019(15) 0.0108(14) 0.0042(15)
C12 0.062(3) 0.037(2) 0.033(2) 0.0050(18) 0.0079(19) 0.002(2)
C13 0.058(3) 0.041(2) 0.057(3) -0.006(2) 0.032(2) -0.007(2)
C14 0.073(3) 0.034(2) 0.043(2) 0.0086(19) 0.018(2) 0.005(2)
C15 0.056(2) 0.0323(19) 0.038(2) -0.0015(17) 0.0197(18) -0.0031(18)
C16 0.044(2) 0.0259(18) 0.0357(18) 0.0037(15) 0.0205(16) 0.0027(16)
C17 0.0375(19) 0.0278(18) 0.0372(18) 0.0002(16) 0.0197(16) 0.0007(15)
C18 0.049(2) 0.033(2) 0.043(2) 0.0044(18) 0.0260(18) 0.0017(18)
C19 0.047(2) 0.041(2) 0.0363(19) 0.0058(17) 0.0237(17) 0.0049(18)
C20 0.0377(19) 0.036(2) 0.0300(17) -0.0003(16) 0.0161(15) -0.0024(16)
C21 0.036(2) 0.046(2) 0.0280(17) 0.0028(17) 0.0128(16) -0.0008(17)
C22 0.0356(18) 0.0258(17) 0.0303(17) -0.0029(14) 0.0152(14) 0.0001(14)
C23 0.0352(19) 0.041(2) 0.041(2) -0.0022(18) 0.0145(16) 0.0028(17)
C24 0.045(2) 0.0302(19) 0.0347(19) 0.0039(16) 0.0173(16) 0.0011(16)
C25 0.051(2) 0.043(2) 0.040(2) -0.0050(19) 0.0238(19) -0.004(2)

loop_
_atom_type_symbol
_atom_type_description
_atom_type_scat_dispersion_real
_atom_type_scat_dispersion_imag
_atom_type_scat_source
C C 0.0181 0.0091 'International Tables Vol C Tables 4.2.6.8 and 6.1.1.4'
H H 0.0000 0.0000 'International Tables Vol C Tables 4.2.6.8 and 6.1.1.4'
O O 0.0492 0.0322 'International Tables Vol C Tables 4.2.6.8 and 6.1.1.4'

loop_
_geom_angle_atom_site_label_1
_geom_angle_atom_site_label_2
_geom_angle_atom_site_label_3
_geom_angle
C1 O2 C12 110.4(3)
C16 O3 C15 117.7(3)
C21 O5 C17 106.3(3)
O1 C1 O2 119.7(4)
O1 C1 C2 130.5(4)
O2 C1 C2 109.8(3)
C7 C2 C1 116.2(3)
C7 C2 C11 114.2(3)
C1 C2 C11 99.9(3)
C7 C2 C3 110.8(3)
C1 C2 C3 105.3(3)
C11 C2 C3 109.7(3)
C4 C3 C2 112.9(3)
C3 C4 C5 109.5(3)
C4 C5 C6 113.9(3)
C5 C6 C14 106.5(3)
C5 C6 C13 110.3(3)
C14 C6 C13 106.9(3)
C5 C6 C7 110.6(3)
C14 C6 C7 110.9(3)
C13 C6 C7 111.5(3)
C8 C7 C2 119.3(3)
C8 C7 C6 121.4(3)
C2 C7 C6 119.1(3)
C7 C8 C9 126.6(3)
C8 C9 C10 113.2(3)
C9 C10 C15 110.7(3)
C9 C10 C11 109.5(3)
C15 C10 C11 110.7(3)
C12 C11 C10 111.5(3)
C12 C11 C2 101.6(3)
C10 C11 C2 112.5(3)
O2 C12 C11 104.0(3)
O3 C15 C10 109.7(3)
O4 C16 O3 126.3(4)
O4 C16 C17 124.6(4)
O3 C16 C17 109.1(3)
O5 C17 C16 107.0(3)
O5 C17 C18 105.7(3)
C16 C17 C18 117.8(3)
O5 C17 C22 102.1(3)
C16 C17 C22 118.7(3)
C18 C17 C22 103.7(3)
C17 C18 C19 101.4(3)
C18 C19 C20 104.2(3)
C21 C20 C25 114.8(3)
C21 C20 C19 103.1(3)
C25 C20 C19 115.4(3)
C21 C20 C22 98.8(3)
C25 C20 C22 120.1(3)
C19 C20 C22 102.1(3)
O6 C21 O5 121.2(4)
O6 C21 C20 131.2(4)
O5 C21 C20 107.5(3)
C24 C22 C23 108.0(3)
C24 C22 C17 113.0(3)
C23 C22 C17 115.7(3)
C24 C22 C20 114.1(3)
C23 C22 C20 113.7(3)
C17 C22 C20 91.8(3)

loop_
_geom_bond_atom_site_label_1
_geom_bond_atom_site_label_2
_geom_bond_distance
O1 C1 1.194(6)
O2 C1 1.347(6)
O2 C12 1.448(6)
O3 C16 1.339(5)
O3 C15 1.445(5)
O4 C16 1.188(5)
O5 C21 1.373(5)
O5 C17 1.465(5)
O6 C21 1.192(5)
C1 C2 1.534(5)
C2 C7 1.533(5)
C2 C11 1.537(5)
C2 C3 1.557(5)
C3 C4 1.511(6)
C4 C5 1.511(6)
C5 C6 1.533(5)
C6 C14 1.539(6)
C6 C13 1.546(6)
C6 C7 1.548(5)
C7 C8 1.311(5)
C8 C9 1.505(6)
C9 C10 1.511(5)
C10 C15 1.524(5)
C10 C11 1.532(5)
C11 C12 1.525(5)
C16 C17 1.513(5)
C17 C18 1.537(5)
C17 C22 1.550(5)
C18 C19 1.547(6)
C19 C20 1.563(5)
C20 C21 1.503(5)
C20 C25 1.510(6)
C20 C22 1.564(5)
C22 C24 1.524(5)
C22 C23 1.538(5)
